data_7057610
loop_
_publ_author_name
'Priante-Flores, Armando'
'Salazar-Pereda, Ver\'onica'
'Rheingold, Arnold L.'
'Mendoza-Espinosa, Daniel'

_publ_section_title
;
 Synthesis and characterization of a gold(i) bis(triazolylidene) complex
 featuring a large [(TpMe2)2K] anion
;
_journal_issue 19
_journal_name_full 'New Journal of Chemistry'
_journal_page_first 15533
_journal_paper_doi 10.1039/C8NJ03318H
_journal_volume 42
_journal_year 2018
_chemical_formula_moiety 'C36 H38 Au N6, 2(C15 H22 B K0.5 N6)'
_chemical_formula_sum 'C66 H82 Au B2 K N18'
_chemical_formula_weight 1385.18
_space_group_crystal_system triclinic
_space_group_IT_number 2
_space_group_name_Hall '-P 1'
_space_group_name_H-M_alt 'P -1'
_symmetry_space_group_name_Hall '-P 1'
_symmetry_space_group_name_H-M 'P -1'
_atom_sites_solution_hydrogens geom
_audit_creation_date 2018-03-01
_audit_creation_method
;
Olex2 1.2
(compiled 2017.08.10 svn.r3458 for OlexSys, GUI svn.r5381)
;
_audit_update_record
;
2018-07-25 deposited with the CCDC.
2018-07-27 downloaded from the CCDC.
;
_cell_angle_alpha 82.050(2)
_cell_angle_beta 83.870(2)
_cell_angle_gamma 87.964(2)
_cell_formula_units_Z 2
_cell_length_a 14.7835(3)
_cell_length_b 15.7197(3)
_cell_length_c 16.7848(4)
_cell_measurement_reflns_used 30657
_cell_measurement_temperature 293(2)
_cell_measurement_theta_max 23.3200
_cell_measurement_theta_min 3.4740
_cell_volume 3840.23(14)
_computing_cell_refinement
;
CrysAlisPro, Agilent Technologies,
Version 1.171.37.35 (release 13-08-2014 CrysAlis171 .NET)
(compiled Aug 13 2014,18:06:01)
;
_computing_data_collection
;
CrysAlisPro, Agilent Technologies,
Version 1.171.37.35 (release 13-08-2014 CrysAlis171 .NET)
(compiled Aug 13 2014,18:06:01)
;
_computing_data_reduction
;
CrysAlisPro, Agilent Technologies,
Version 1.171.37.35 (release 13-08-2014 CrysAlis171 .NET)
(compiled Aug 13 2014,18:06:01)
;
_computing_molecular_graphics 'Olex2 (Dolomanov et al., 2009)'
_computing_publication_material 'Olex2 (Dolomanov et al., 2009)'
_computing_structure_refinement 'ShelXL (Sheldrick, 2015)'
_computing_structure_solution 'ShelXT (Sheldrick, 2015)'
_diffrn_ambient_temperature 293(2)
_diffrn_detector 'CCD plate'
_diffrn_detector_area_resol_mean 10.3659
_diffrn_detector_type Atlas
_diffrn_measured_fraction_theta_full 0.998
_diffrn_measured_fraction_theta_max 0.922
_diffrn_measurement_details
;
#__ type_ start__ end____ width___ exp.time_
  1 omega  -84.00   14.00   1.0000   22.6650
omega____ theta____ kappa____ phi______ frames
    -       -9.9610  -37.0000    0.0000 98

#__ type_ start__ end____ width___ exp.time_
  2 omega  -34.00   65.00   1.0000   22.6650
omega____ theta____ kappa____ phi______ frames
    -       -9.9610   37.0000 -180.0000 99

#__ type_ start__ end____ width___ exp.time_
  3 omega  -25.00   31.00   1.0000   22.6650
omega____ theta____ kappa____ phi______ frames
    -       -9.9610  -99.0000  -90.0000 56

#__ type_ start__ end____ width___ exp.time_
  4 omega  -84.00   14.00   1.0000   22.6650
omega____ theta____ kappa____ phi______ frames
    -       -9.9610  -37.0000 -120.0000 98

#__ type_ start__ end____ width___ exp.time_
  5 omega  -86.00   23.00   1.0000   22.6650
omega____ theta____ kappa____ phi______ frames
    -       -9.9610  -77.0000    0.0000 109

#__ type_ start__ end____ width___ exp.time_
  6 omega  -86.00   23.00   1.0000   22.6650
omega____ theta____ kappa____ phi______ frames
    -       -9.9610  -77.0000  -30.0000 109

#__ type_ start__ end____ width___ exp.time_
  7 omega  -25.00   52.00   1.0000   22.6650
omega____ theta____ kappa____ phi______ frames
    -       11.4454  -99.0000  -90.0000 77

#__ type_ start__ end____ width___ exp.time_
  8 omega  -83.00   18.00   1.0000   22.6650
omega____ theta____ kappa____ phi______ frames
    -       -9.9610  -57.0000 -180.0000 101

#__ type_ start__ end____ width___ exp.time_
  9 omega  -56.00   -4.00   1.0000   22.6650
omega____ theta____ kappa____ phi______ frames
    -       -9.9610  108.0000  131.0000 52

#__ type_ start__ end____ width___ exp.time_
 10 omega  -25.00   52.00   1.0000   22.6650
omega____ theta____ kappa____ phi______ frames
    -       11.4454  -99.0000   30.0000 77

#__ type_ start__ end____ width___ exp.time_
 11 omega  -25.00   52.00   1.0000   22.6650
omega____ theta____ kappa____ phi______ frames
    -       11.4454  -99.0000  150.0000 77

#__ type_ start__ end____ width___ exp.time_
 12 omega  -13.00   86.00   1.0000   22.6650
omega____ theta____ kappa____ phi______ frames
    -       11.4454   37.0000 -150.0000 99

#__ type_ start__ end____ width___ exp.time_
 13 omega  -25.00   52.00   1.0000   22.6650
omega____ theta____ kappa____ phi______ frames
    -       11.4454  -99.0000   60.0000 77

#__ type_ start__ end____ width___ exp.time_
 14 omega  -34.00    0.00   1.0000   22.6650
omega____ theta____ kappa____ phi______ frames
    -       -9.9610   37.0000  -30.0000 34

#__ type_ start__ end____ width___ exp.time_
 15 omega  -25.00   52.00   1.0000   22.6650
omega____ theta____ kappa____ phi______ frames
    -       11.4454  -99.0000  -30.0000 77
;
_diffrn_measurement_device 'four-circle diffractometer'
_diffrn_measurement_device_type 'Xcalibur, Atlas, Gemini'
_diffrn_measurement_method '\w scans'
_diffrn_orient_matrix_UB_11 -0.0226590000
_diffrn_orient_matrix_UB_12 0.0398492000
_diffrn_orient_matrix_UB_13 0.0045041000
_diffrn_orient_matrix_UB_21 0.0073062000
_diffrn_orient_matrix_UB_22 -0.0056181000
_diffrn_orient_matrix_UB_23 0.0415026000
_diffrn_orient_matrix_UB_31 0.0419855000
_diffrn_orient_matrix_UB_32 0.0213793000
_diffrn_orient_matrix_UB_33 -0.0098665000
_diffrn_radiation_monochromator graphite
_diffrn_radiation_probe x-ray
_diffrn_radiation_type MoK\a
_diffrn_radiation_wavelength 0.71073
_diffrn_reflns_av_R_equivalents 0.0598
_diffrn_reflns_av_unetI/netI 0.0483
_diffrn_reflns_Laue_measured_fraction_full 0.998
_diffrn_reflns_Laue_measured_fraction_max 0.922
_diffrn_reflns_limit_h_max 20
_diffrn_reflns_limit_h_min -20
_diffrn_reflns_limit_k_max 21
_diffrn_reflns_limit_k_min -21
_diffrn_reflns_limit_l_max 23
_diffrn_reflns_limit_l_min -23
_diffrn_reflns_number 138342
_diffrn_reflns_point_group_measured_fraction_full 0.998
_diffrn_reflns_point_group_measured_fraction_max 0.922
_diffrn_reflns_theta_full 25.242
_diffrn_reflns_theta_max 29.808
_diffrn_reflns_theta_min 2.985
_diffrn_source 'Enhance (Mo) X-ray Source'
_exptl_absorpt_coefficient_mu 2.017
_exptl_absorpt_correction_T_max 1.00000
_exptl_absorpt_correction_T_min 0.70746
_exptl_absorpt_correction_type multi-scan
_exptl_absorpt_process_details
;
CrysAlisPro, Agilent Technologies,
Version 1.171.37.35 (release 13-08-2014 CrysAlis171 .NET)
(compiled Aug 13 2014,18:06:01)
Empirical absorption correction using spherical harmonics,
 implemented in SCALE3 ABSPACK scaling algorithm.
;
_exptl_crystal_colour Colorless
_exptl_crystal_density_diffrn 1.198
_exptl_crystal_F_000 1424
_exptl_crystal_size_max 0.11
_exptl_crystal_size_mid 0.08
_exptl_crystal_size_min 0.06
_platon_squeeze_details
;
TITL dme-21_a.res in P-1
CELL   14.7835   15.7197   16.7848     82.05     83.87     87.96
SPGR P-1
# Solvent Accessible Volume =       569
# Electrons Found in S.A.V. =        89
# Note: Atoms in Void are Labelled as Cxxx and Qxxx for all Others
Q101 0.328 0.691 0.437 !       1.56 eA-3
Q102 0.331 0.683 0.467 !       1.53 eA-3
Q103 0.358 0.711 0.421 !       1.48 eA-3
C104 0.286 0.180-0.004 !       1.48 eA-3
C105 0.313 0.146 0.014 !       1.42 eA-3
Q106 0.354 0.715 0.453 !       1.42 eA-3
C107 0.704 0.889 0.059 !       1.33 eA-3
C108 0.338 0.072 0.046 !       1.33 eA-3
C109 0.685 0.921 0.015 !       1.32 eA-3
C110 0.683 0.858 0.030 !       1.28 eA-3
C111 0.644 0.910 0.038 !       1.27 eA-3
C112 0.673 0.891 0.012 !       1.24 eA-3
C113 0.719 0.911 0.028 !       1.21 eA-3
C114 0.731 0.941 0.009 !       1.20 eA-3
C115 0.717 0.836 0.067 !       1.19 eA-3
C116 0.349 0.107 0.011 !       1.18 eA-3
Q117 0.597 0.282 0.499 !       1.15 eA-3
C118 0.745 0.784 0.033 !       1.09 eA-3
C119 0.354 0.031 0.023 !       1.09 eA-3
Q120 0.329 0.638 0.403 !       1.09 eA-3
Q121 0.671 0.262 0.489 !       1.09 eA-3
C122 0.705 0.981 0.014 !       1.08 eA-3
C123 0.645 0.968 0.007 !       1.07 eA-3
C124 0.273 0.044 0.032 !       1.06 eA-3
Q125 0.300 0.624 0.458 !       0.99 eA-3
Q126 0.361 0.687 0.373 !       0.97 eA-3
C127 0.421 0.017 0.007 !       0.97 eA-3
Q128 0.298 0.686 0.386 !       0.95 eA-3
Q129 0.361 0.771 0.485 !       0.88 eA-3
C130 0.743 0.763 0.084 !       0.86 eA-3
Q131 0.374 0.770 0.384 !       0.85 eA-3
Q132 0.630 0.323 0.484 !       0.85 eA-3
Q133 0.265 0.705 0.438 !       0.84 eA-3
Q134 0.689 0.359 0.506 !       0.82 eA-3
Q135 0.378 0.740 0.376 !       0.82 eA-3
Q136 0.500 0.500 0.000 !       0.82 eA-3
Q137 0.422 0.684 0.405 !       0.80 eA-3
Q138 0.329 0.738 0.374 !       0.78 eA-3
Q139 0.711 0.320 0.486 !       0.77 eA-3
C140 0.716 0.818 0.120 !       0.76 eA-3
C141 0.692 0.744 0.079 !       0.75 eA-3
Q142 0.342 0.641 0.348 !       0.75 eA-3
Q143 0.290 0.752 0.485 !       0.75 eA-3
Q144 0.268 0.720 0.483 !       0.75 eA-3
C145 0.756 0.855 0.113 !       0.74 eA-3
Q146 0.375 0.625 0.488 !       0.72 eA-3
Q147 0.735 0.407 0.498 !       0.72 eA-3
C148 0.450 0.994 0.032 !       0.71 eA-3
Q149 0.397 0.761 0.448 !       0.71 eA-3
C150 0.501 0.009 0.035 !       0.71 eA-3
Q151 0.082 0.078 0.393 !       0.70 eA-3
Q152 0.781 0.388 0.303 !       0.70 eA-3
Q153 0.016 0.045 0.252 !       0.69 eA-3
Q154 0.234 0.688 0.310 !       0.69 eA-3
Q155 0.435 0.688 0.438 !       0.69 eA-3
Q156 0.424 0.721 0.468 !       0.69 eA-3
Q157 1.000 1.000 0.500 !       0.68 eA-3
Q158 0.281 0.813 0.474 !       0.68 eA-3
C159 0.610 0.008 0.041 !       0.67 eA-3
Q160 0.765 0.316 0.449 !       0.67 eA-3
Q161 0.223 0.689 0.403 !       0.67 eA-3
Q162 0.307 0.039 0.097 !       0.65 eA-3
Q163 0.419 0.812 0.406 !       0.64 eA-3
C164 0.517 0.965 0.062 !       0.64 eA-3
Q165 0.424 0.737 0.423 !       0.63 eA-3
Q166 0.200 0.718 0.359 !       0.63 eA-3
Q167 0.389 0.563 0.457 !       0.63 eA-3
Q168 0.433 0.595 0.421 !       0.63 eA-3
Q169 0.450 0.875 0.126 !       0.63 eA-3
Q170 0.344 0.779 0.420 !       0.61 eA-3
Q171 0.438 0.784 0.487 !       0.61 eA-3
Q172 0.621 0.358 0.435 !       0.61 eA-3
Q173 0.785 0.721 0.113 !       0.61 eA-3
Q174 0.157 0.157 0.266 !       0.61 eA-3
C175 0.518 0.964 0.011 !       0.60 eA-3
Q176 0.610 0.223 0.474 !       0.60 eA-3
Q177 0.185 0.132 0.442 !       0.59 eA-3
Q178 0.754 0.223 0.498 !       0.58 eA-3
Q179 0.422 0.593 0.486 !       0.58 eA-3
C180 0.647 0.765 0.052 !       0.57 eA-3
Q181 0.785 0.324 0.503 !       0.57 eA-3
Q182 0.762 0.717 0.060 !       0.57 eA-3
Q183 0.505 0.127 0.435 !       0.57 eA-3
Q184 0.751 0.361 0.475 !       0.56 eA-3
Q185 0.688 0.200 0.483 !       0.56 eA-3
Q186 0.372 0.535 0.405 !       0.56 eA-3
Q187 0.409 0.861 0.359 !       0.56 eA-3
Q188 0.858 0.422 0.268 !       0.56 eA-3
Q189 0.345 0.611 0.476 !       0.56 eA-3
Q190 0.375 0.588 0.393 !       0.55 eA-3
Q191 0.362 0.840 0.264 !       0.55 eA-3
Q192 0.394 0.636 0.416 !       0.55 eA-3
Q193 0.297 0.578 0.479 !       0.54 eA-3
Q194 0.236 0.768 0.389 !       0.54 eA-3
Q195 0.471 0.564 0.437 !       0.54 eA-3
Q196 0.799 0.990 0.188 !       0.54 eA-3
Q197 0.875 0.198 0.487 !       0.53 eA-3
Q198 0.551 0.217 0.406 !       0.53 eA-3
Q199 0.636 0.142 0.473 !       0.53 eA-3
;
_refine_diff_density_max 0.653
_refine_diff_density_min -1.702
_refine_diff_density_rms 0.074
_refine_ls_extinction_method none
_refine_ls_goodness_of_fit_ref 1.028
_refine_ls_hydrogen_treatment constr
_refine_ls_matrix_type full
_refine_ls_number_parameters 816
_refine_ls_number_reflns 20309
_refine_ls_number_restraints 0
_refine_ls_restrained_S_all 1.028
_refine_ls_R_factor_all 0.0850
_refine_ls_R_factor_gt 0.0370
_refine_ls_shift/su_max 0.002
_refine_ls_shift/su_mean 0.000
_refine_ls_structure_factor_coef Fsqd
_refine_ls_weighting_details 'w=1/[\s^2^(Fo^2^)+(0.0356P)^2^+2.2075P] where P=(Fo^2^+2Fc^2^)/3'
_refine_ls_weighting_scheme calc
_refine_ls_wR_factor_gt 0.0755
_refine_ls_wR_factor_ref 0.0938
_reflns_Friedel_coverage 0.000
_reflns_number_gt 13247
_reflns_number_total 20309
_reflns_threshold_expression 'I > 2\s(I)'
_cod_data_source_file c8nj03318h2.cif
_cod_data_source_block dme-21
_cod_depositor_comments 'Adding full bibliography for 7057608--7057610.cif.'
_cod_database_code 7057610
_shelxl_version_number 2014/6
_chemical_oxdiff_formula 'C21 H16 N5 Au'
_shelx_space_group_comment
;
The symmetry employed for this shelxl refinement is uniquely defined
by the following loop, which should always be used as a source of
symmetry information in preference to the above space-group names.
They are only intended as comments.
;
_reflns_odcompleteness_completeness 99.84
_reflns_odcompleteness_iscentric 1
_reflns_odcompleteness_theta 26.32
_olex2_refinement_description
;
1. Fixed Uiso
 At 1.2 times of:
  All B(H) groups, All C(H) groups
 At 1.5 times of:
  All C(H,H,H) groups
2.a Ternary CH refined with riding coordinates:
 B1(H1), B2(H2)
2.b Aromatic/amide H refined with riding coordinates:
 C11(H11), C4(H4), C13(H13), C37(H37), C019(H019), C52(H52), C62(H62),
 C31(H31), C47(H47), C22(H22), C24(H24), C5(H5), C29(H29), C23(H23), C7(H7),
 C6(H6), C42(H42), C26(H26), C57(H57), C25(H25)
2.c Idealised Me refined as rotating group:
 C20(H20A,H20B,H20C), C17(H17A,H17B,H17C), C8(H8A,H8B,H8C), C40(H40A,H40B,
 H40C), C16(H16A,H16B,H16C), C64(H64A,H64B,H64C), C15(H15A,H15B,H15C), C39(H39A,
 H39B,H39C), C54(H54A,H54B,H54C), C33(H33A,H33B,H33C), C55(H55A,H55B,H55C),
 C49(H49A,H49B,H49C), C50(H50A,H50B,H50C), C35(H35A,H35B,H35C), C65(H65A,H65B,
 H65C), C44(H44A,H44B,H44C), C34(H34A,H34B,H34C), C60(H60A,H60B,H60C), C59(H59A,
 H59B,H59C), C45(H45A,H45B,H45C)
;
_platon_squeeze_void_probe_radius 1.20
_olex2_submission_special_instructions 'No special instructions were received'

loop_
_space_group_symop_operation_xyz
'x, y, z'
'-x, -y, -z'

loop_
_atom_site_label
_atom_site_type_symbol
_atom_site_fract_x
_atom_site_fract_y
_atom_site_fract_z
_atom_site_U_iso_or_equiv
_atom_site_adp_type
_atom_site_occupancy
_atom_site_site_symmetry_order
_atom_site_calc_flag
_atom_site_refinement_flags_posn
_atom_site_refinement_flags_adp
_atom_site_refinement_flags_occupancy
Au1 Au 0.65328(2) 0.30084(2) 0.55052(2) 0.05101(5) Uani 1 1 d . . .
N1 N 0.67227(17) 0.24410(17) 0.72787(16) 0.0503(6) Uani 1 1 d . . .
N3 N 0.7417(2) 0.33766(19) 0.77152(17) 0.0591(7) Uani 1 1 d . . .
N2 N 0.7029(2) 0.2631(2) 0.79513(17) 0.0611(7) Uani 1 1 d . . .
N6 N 0.6112(2) 0.2918(2) 0.30929(17) 0.0618(7) Uani 1 1 d . . .
N4 N 0.53266(19) 0.28280(19) 0.41979(17) 0.0560(7) Uani 1 1 d . . .
C1 C 0.6909(2) 0.3047(2) 0.66205(19) 0.0477(7) Uani 1 1 d . . .
N8 N 0.75080(19) 0.53732(19) 0.96364(18) 0.0603(7) Uani 1 1 d . . .
N12 N 0.7211(2) 0.38337(19) 1.03023(17) 0.0612(7) Uani 1 1 d . . .
N5 N 0.5270(2) 0.2780(2) 0.34213(18) 0.0648(8) Uani 1 1 d . . .
N10 N 0.6967(2) 0.5078(2) 1.11314(19) 0.0675(8) Uani 1 1 d . . .
N7 N 0.6710(2) 0.5724(2) 0.9387(2) 0.0725(9) Uani 1 1 d . . .
C2 C 0.7367(2) 0.3658(2) 0.69229(19) 0.0502(7) Uani 1 1 d . . .
C9 C 0.6310(2) 0.1612(2) 0.73245(19) 0.0505(7) Uani 1 1 d . . .
N13 N 0.9966(2) 0.1195(2) 0.6007(2) 0.0779(10) Uani 1 1 d . . .
N11 N 0.6391(2) 0.3719(2) 1.0034(2) 0.0740(9) Uani 1 1 d . . .
C18 C 0.6177(2) 0.2974(2) 0.43822(19) 0.0511(8) Uani 1 1 d . . .
N14 N 1.0152(2) 0.1023(2) 0.6786(3) 0.0834(11) Uani 1 1 d . . .
C3 C 0.7774(2) 0.4457(2) 0.6499(2) 0.0570(8) Uani 1 1 d . . .
C27 C 0.4507(2) 0.2721(2) 0.4759(2) 0.0595(9) Uani 1 1 d . . .
C10 C 0.5377(2) 0.1571(2) 0.7331(2) 0.0592(9) Uani 1 1 d . . .
N9 N 0.6057(2) 0.4962(2) 1.1305(2) 0.0844(10) Uani 1 1 d . . .
C19 C 0.6692(2) 0.3038(2) 0.3638(2) 0.0553(8) Uani 1 1 d . . .
N16 N 1.1369(2) -0.0174(3) 0.6679(3) 0.0916(12) Uani 1 1 d . . .
C21 C 0.7665(2) 0.3223(2) 0.3419(2) 0.0616(9) Uani 1 1 d . . .
C14 C 0.6878(2) 0.0896(2) 0.7361(2) 0.0614(9) Uani 1 1 d . . .
C12 C 0.5543(3) 0.0025(3) 0.7431(3) 0.0733(11) Uani 1 1 d . . .
N15 N 1.1421(2) -0.0288(3) 0.5885(3) 0.0975(12) Uani 1 1 d . . .
C38 C 0.8216(3) 0.5704(3) 0.9125(2) 0.0671(10) Uani 1 1 d . . .
C11 C 0.5018(2) 0.0763(3) 0.7382(3) 0.0735(11) Uani 1 1 d . . .
H11 H 0.4392 0.0718 0.7383 0.088 Uiso 1 1 calc R . .
C4 C 0.8276(3) 0.4452(3) 0.5761(3) 0.0750(11) Uani 1 1 d . . .
H4 H 0.8361 0.3944 0.5534 0.090 Uiso 1 1 calc R . .
C28 C 0.4022(3) 0.3445(3) 0.4933(3) 0.0804(12) Uani 1 1 d . . .
C20 C 0.6316(3) 0.2912(3) 0.2219(2) 0.0816(12) Uani 1 1 d . . .
H20A H 0.6614 0.2378 0.2121 0.122 Uiso 1 1 calc GR . .
H20B H 0.6707 0.3380 0.1998 0.122 Uiso 1 1 calc GR . .
H20C H 0.5760 0.2975 0.1967 0.122 Uiso 1 1 calc GR . .
C36 C 0.6941(3) 0.6277(3) 0.8732(3) 0.0740(11) Uani 1 1 d . . .
C32 C 0.4259(3) 0.1911(3) 0.5108(3) 0.0759(11) Uani 1 1 d . . .
C13 C 0.6474(3) 0.0105(2) 0.7415(3) 0.0736(11) Uani 1 1 d . . .
H13 H 0.6841 -0.0389 0.7441 0.088 Uiso 1 1 calc R . .
C63 C 0.9701(3) 0.2016(3) 0.5897(3) 0.0788(12) Uani 1 1 d . . .
C61 C 1.0001(3) 0.1748(4) 0.7158(3) 0.0922(14) Uani 1 1 d . . .
C46 C 0.6335(3) 0.2878(3) 1.0011(3) 0.0856(13) Uani 1 1 d . . .
C17 C 0.4766(3) 0.2359(3) 0.7305(3) 0.0842(13) Uani 1 1 d . . .
H17A H 0.4913 0.2702 0.7703 0.126 Uiso 1 1 calc GR . .
H17B H 0.4143 0.2190 0.7418 0.126 Uiso 1 1 calc GR . .
H17C H 0.4854 0.2689 0.6778 0.126 Uiso 1 1 calc GR . .
C37 C 0.7877(3) 0.6286(3) 0.8551(3) 0.0752(11) Uani 1 1 d . . .
H37 H 0.8205 0.6620 0.8124 0.090 Uiso 1 1 calc R . .
C53 C 1.2279(3) -0.0506(3) 0.5676(3) 0.0849(13) Uani 1 1 d . . .
C019 C 0.7640(3) 0.5227(3) 0.6809(3) 0.0814(12) Uani 1 1 d . . .
H019 H 0.7295 0.5244 0.7303 0.098 Uiso 1 1 calc R . .
C8 C 0.7858(3) 0.3761(3) 0.8324(2) 0.0880(14) Uani 1 1 d . . .
H8A H 0.7447 0.4171 0.8553 0.132 Uiso 1 1 calc GR . .
H8B H 0.8400 0.4045 0.8071 0.132 Uiso 1 1 calc GR . .
H8C H 0.8014 0.3318 0.8743 0.132 Uiso 1 1 calc GR . .
C52 C 1.2782(3) -0.0540(3) 0.6329(3) 0.0926(15) Uani 1 1 d . . .
H52 H 1.3398 -0.0678 0.6337 0.111 Uiso 1 1 calc R . .
C48 C 0.7662(3) 0.3071(3) 1.0443(2) 0.0757(11) Uani 1 1 d . . .
N18 N 0.9698(3) -0.0553(3) 0.7141(4) 0.129(2) Uani 1 1 d . . .
C40 C 0.9189(3) 0.5446(4) 0.9222(3) 0.1089(18) Uani 1 1 d . . .
H40A H 0.9361 0.5634 0.9704 0.163 Uiso 1 1 calc GR . .
H40B H 0.9572 0.5708 0.8762 0.163 Uiso 1 1 calc GR . .
H40C H 0.9256 0.4833 0.9262 0.163 Uiso 1 1 calc GR . .
C16 C 0.5129(3) -0.0855(3) 0.7527(4) 0.1100(18) Uani 1 1 d . . .
H16A H 0.5095 -0.1104 0.8085 0.165 Uiso 1 1 calc GR . .
H16B H 0.5502 -0.1217 0.7204 0.165 Uiso 1 1 calc GR . .
H16C H 0.4529 -0.0803 0.7354 0.165 Uiso 1 1 calc GR . .
C62 C 0.9714(3) 0.2374(3) 0.6600(3) 0.0870(13) Uani 1 1 d . . .
H62 H 0.9556 0.2938 0.6676 0.104 Uiso 1 1 calc R . .
C64 C 0.9422(4) 0.2400(3) 0.5095(3) 0.1065(17) Uani 1 1 d . . .
H64A H 0.9613 0.2025 0.4701 0.160 Uiso 1 1 calc GR . .
H64B H 0.9702 0.2948 0.4935 0.160 Uiso 1 1 calc GR . .
H64C H 0.8772 0.2474 0.5133 0.160 Uiso 1 1 calc GR . .
C31 C 0.3477(3) 0.1832(4) 0.5649(3) 0.0939(14) Uani 1 1 d . . .
H31 H 0.3291 0.1285 0.5880 0.113 Uiso 1 1 calc R . .
C43 C 0.5804(4) 0.5358(3) 1.1944(3) 0.0904(14) Uani 1 1 d . . .
C15 C 0.7893(2) 0.0949(3) 0.7348(3) 0.0936(15) Uani 1 1 d . . .
H15A H 0.8116 0.1388 0.6924 0.140 Uiso 1 1 calc GR . .
H15B H 0.8172 0.0406 0.7254 0.140 Uiso 1 1 calc GR . .
H15C H 0.8038 0.1088 0.7858 0.140 Uiso 1 1 calc GR . .
C51 C 1.2197(3) -0.0330(3) 0.6960(3) 0.0910(14) Uani 1 1 d . . .
C47 C 0.7108(4) 0.2463(3) 1.0264(3) 0.0953(15) Uani 1 1 d . . .
H47 H 0.7231 0.1876 1.0305 0.114 Uiso 1 1 calc R . .
B1 B 0.7530(3) 0.4724(3) 1.0413(2) 0.0608(10) Uani 1 1 d . . .
H1 H 0.8163 0.4661 1.0539 0.073 Uiso 1 1 calc R . .
C22 C 0.8281(3) 0.2624(3) 0.3167(3) 0.0938(14) Uani 1 1 d . . .
H22 H 0.8086 0.2078 0.3123 0.113 Uiso 1 1 calc R . .
C30 C 0.2979(3) 0.2517(5) 0.5850(3) 0.0998(16) Uani 1 1 d . . .
C24 C 0.9489(4) 0.3585(6) 0.3032(3) 0.118(2) Uani 1 1 d . . .
H24 H 1.0095 0.3717 0.2871 0.141 Uiso 1 1 calc R . .
C5 C 0.8653(3) 0.5206(4) 0.5355(3) 0.1022(16) Uani 1 1 d . . .
H5 H 0.9004 0.5198 0.4862 0.123 Uiso 1 1 calc R . .
C39 C 0.6220(4) 0.6799(3) 0.8313(3) 0.1137(18) Uani 1 1 d . . .
H39A H 0.5631 0.6616 0.8561 0.171 Uiso 1 1 calc GR . .
H39B H 0.6280 0.6720 0.7753 0.171 Uiso 1 1 calc GR . .
H39C H 0.6288 0.7395 0.8357 0.171 Uiso 1 1 calc GR . .
C29 C 0.3252(3) 0.3314(4) 0.5507(4) 0.1040(18) Uani 1 1 d . . .
H29 H 0.2919 0.3791 0.5656 0.125 Uiso 1 1 calc R . .
C54 C 1.2566(3) -0.0678(4) 0.4839(4) 0.1120(18) Uani 1 1 d . . .
H54A H 1.2058 -0.0586 0.4524 0.168 Uiso 1 1 calc GR . .
H54B H 1.2783 -0.1262 0.4849 0.168 Uiso 1 1 calc GR . .
H54C H 1.3045 -0.0296 0.4602 0.168 Uiso 1 1 calc GR . .
C23 C 0.9197(4) 0.2817(5) 0.2976(4) 0.1138(19) Uani 1 1 d . . .
H23 H 0.9606 0.2399 0.2807 0.137 Uiso 1 1 calc R . .
C7 C 0.8013(4) 0.5967(3) 0.6393(4) 0.1084(17) Uani 1 1 d . . .
H7 H 0.7918 0.6479 0.6611 0.130 Uiso 1 1 calc R . .
C33 C 0.4288(4) 0.4322(4) 0.4521(5) 0.135(2) Uani 1 1 d . . .
H33A H 0.4928 0.4391 0.4535 0.202 Uiso 1 1 calc GR . .
H33B H 0.3954 0.4750 0.4794 0.202 Uiso 1 1 calc GR . .
H33C H 0.4153 0.4384 0.3968 0.202 Uiso 1 1 calc GR . .
C6 C 0.8514(4) 0.5962(3) 0.5673(4) 0.1086(18) Uani 1 1 d . . .
H6 H 0.8762 0.6467 0.5396 0.130 Uiso 1 1 calc R . .
C42 C 0.6522(4) 0.5719(5) 1.2179(3) 0.123(2) Uani 1 1 d . . .
H42 H 0.6519 0.6033 1.2610 0.148 Uiso 1 1 calc R . .
C55 C 1.2358(4) -0.0285(5) 0.7810(4) 0.138(2) Uani 1 1 d . . .
H55A H 1.2240 0.0291 0.7930 0.207 Uiso 1 1 calc GR . .
H55B H 1.2979 -0.0446 0.7885 0.207 Uiso 1 1 calc GR . .
H55C H 1.1960 -0.0671 0.8166 0.207 Uiso 1 1 calc GR . .
C49 C 0.8581(4) 0.2965(4) 1.0726(4) 0.1180(19) Uani 1 1 d . . .
H49A H 0.9008 0.3292 1.0342 0.177 Uiso 1 1 calc GR . .
H49B H 0.8762 0.2369 1.0776 0.177 Uiso 1 1 calc GR . .
H49C H 0.8569 0.3165 1.1242 0.177 Uiso 1 1 calc GR . .
C50 C 0.5507(4) 0.2527(4) 0.9742(4) 0.126(2) Uani 1 1 d . . .
H50A H 0.5230 0.2118 1.0169 0.190 Uiso 1 1 calc GR . .
H50B H 0.5679 0.2250 0.9272 0.190 Uiso 1 1 calc GR . .
H50C H 0.5081 0.2988 0.9613 0.190 Uiso 1 1 calc GR . .
N17 N 0.9370(4) -0.0717(3) 0.6474(5) 0.132(2) Uani 1 1 d . . .
C41 C 0.7256(3) 0.5536(4) 1.1664(3) 0.1086(18) Uani 1 1 d . . .
C26 C 0.7998(4) 0.3999(4) 0.3515(4) 0.126(2) Uani 1 1 d . . .
H26 H 0.7606 0.4413 0.3713 0.152 Uiso 1 1 calc R . .
C35 C 0.4801(4) 0.1128(3) 0.4934(4) 0.121(2) Uani 1 1 d . . .
H35A H 0.4743 0.1027 0.4391 0.181 Uiso 1 1 calc GR . .
H35B H 0.4581 0.0643 0.5306 0.181 Uiso 1 1 calc GR . .
H35C H 0.5429 0.1211 0.4994 0.181 Uiso 1 1 calc GR . .
C57 C 0.8627(6) -0.1485(5) 0.7505(9) 0.224(8) Uani 1 1 d . . .
H57 H 0.8221 -0.1870 0.7811 0.269 Uiso 1 1 calc R . .
C65 C 1.0141(4) 0.1760(5) 0.8025(4) 0.147(3) Uani 1 1 d . . .
H65A H 0.9749 0.1352 0.8361 0.220 Uiso 1 1 calc GR . .
H65B H 1.0001 0.2324 0.8166 0.220 Uiso 1 1 calc GR . .
H65C H 1.0763 0.1610 0.8104 0.220 Uiso 1 1 calc GR . .
C56 C 0.9272(6) -0.1048(6) 0.7794(8) 0.202(6) Uani 1 1 d . . .
C44 C 0.4817(4) 0.5368(4) 1.2277(4) 0.147(3) Uani 1 1 d . . .
H44A H 0.4512 0.5859 1.2011 0.220 Uiso 1 1 calc GR . .
H44B H 0.4772 0.5399 1.2848 0.220 Uiso 1 1 calc GR . .
H44C H 0.4537 0.4853 1.2186 0.220 Uiso 1 1 calc GR . .
C34 C 0.2135(4) 0.2423(6) 0.6461(4) 0.160(3) Uani 1 1 d . . .
H34A H 0.1682 0.2116 0.6253 0.240 Uiso 1 1 calc GR . .
H34B H 0.1899 0.2982 0.6552 0.240 Uiso 1 1 calc GR . .
H34C H 0.2294 0.2111 0.6961 0.240 Uiso 1 1 calc GR . .
C25 C 0.8920(5) 0.4177(5) 0.3319(5) 0.155(3) Uani 1 1 d . . .
H25 H 0.9138 0.4707 0.3388 0.186 Uiso 1 1 calc R . .
B2 B 1.0462(4) 0.0107(4) 0.7147(4) 0.107(2) Uani 1 1 d . . .
H2 H 1.0573 0.0123 0.7710 0.129 Uiso 1 1 calc R . .
C58 C 0.8685(5) -0.1253(4) 0.6669(8) 0.173(5) Uani 1 1 d . . .
C60 C 0.9516(7) -0.1047(8) 0.8641(7) 0.282(9) Uani 1 1 d . . .
H60A H 1.0156 -0.1164 0.8655 0.423 Uiso 1 1 calc GR . .
H60B H 0.9180 -0.1481 0.9000 0.423 Uiso 1 1 calc GR . .
H60C H 0.9367 -0.0495 0.8808 0.423 Uiso 1 1 calc GR . .
C59 C 0.8149(6) -0.1545(5) 0.6073(8) 0.242(7) Uani 1 1 d . . .
H59A H 0.7916 -0.1056 0.5742 0.362 Uiso 1 1 calc GR . .
H59B H 0.7651 -0.1880 0.6350 0.362 Uiso 1 1 calc GR . .
H59C H 0.8529 -0.1890 0.5738 0.362 Uiso 1 1 calc GR . .
C45 C 0.8228(4) 0.5777(7) 1.1616(6) 0.219(5) Uani 1 1 d . . .
H45A H 0.8610 0.5271 1.1600 0.329 Uiso 1 1 calc GR . .
H45B H 0.8325 0.6041 1.2082 0.329 Uiso 1 1 calc GR . .
H45C H 0.8377 0.6174 1.1136 0.329 Uiso 1 1 calc GR . .
K1 K 0.5000 0.5000 1.0000 0.0941(5) Uani 1 2 d S T P
K2 K 1.0000 0.0000 0.5000 0.1023(5) Uani 1 2 d S T P

loop_
_atom_site_aniso_label
_atom_site_aniso_U_11
_atom_site_aniso_U_22
_atom_site_aniso_U_33
_atom_site_aniso_U_23
_atom_site_aniso_U_13
_atom_site_aniso_U_12
Au1 0.04604(7) 0.05608(8) 0.05008(8) -0.00581(5) -0.00393(5) 0.00185(5)
N1 0.0490(15) 0.0544(16) 0.0470(15) -0.0074(12) -0.0014(12) -0.0039(12)
N3 0.0625(18) 0.0647(18) 0.0516(17) -0.0110(14) -0.0041(13) -0.0133(15)
N2 0.0662(18) 0.0689(19) 0.0481(16) -0.0073(14) -0.0016(14) -0.0156(15)
N6 0.0651(19) 0.0683(19) 0.0504(16) -0.0017(14) -0.0092(14) 0.0062(15)
N4 0.0520(16) 0.0648(18) 0.0518(16) -0.0077(13) -0.0100(13) 0.0057(13)
C1 0.0422(16) 0.0475(17) 0.0517(18) -0.0060(14) -0.0001(14) 0.0031(14)
N8 0.0521(16) 0.0659(18) 0.0609(18) 0.0018(14) -0.0094(14) -0.0024(14)
N12 0.0599(18) 0.0620(18) 0.0577(17) 0.0009(14) -0.0016(14) 0.0063(14)
N5 0.0628(19) 0.075(2) 0.0574(18) -0.0064(15) -0.0159(15) 0.0034(16)
N10 0.0643(19) 0.072(2) 0.0633(19) -0.0033(16) -0.0056(15) 0.0114(16)
N7 0.0559(18) 0.077(2) 0.079(2) 0.0121(17) -0.0125(16) 0.0040(16)
C2 0.0478(17) 0.0528(19) 0.0497(18) -0.0105(15) 0.0005(14) 0.0002(15)
C9 0.0449(17) 0.0522(19) 0.0536(19) -0.0066(15) -0.0006(14) -0.0052(14)
N13 0.060(2) 0.066(2) 0.101(3) -0.0003(19) 0.0019(19) 0.0061(16)
N11 0.063(2) 0.080(2) 0.078(2) -0.0082(18) -0.0058(17) -0.0041(17)
C18 0.0513(18) 0.0496(18) 0.0517(19) -0.0023(14) -0.0119(15) 0.0082(14)
N14 0.0444(17) 0.086(3) 0.111(3) 0.001(2) 0.0072(18) 0.0080(17)
C3 0.0508(19) 0.055(2) 0.065(2) -0.0076(16) -0.0040(16) -0.0025(15)
C27 0.0444(18) 0.075(2) 0.061(2) -0.0122(18) -0.0097(16) 0.0072(17)
C10 0.0484(19) 0.059(2) 0.069(2) -0.0046(17) -0.0038(16) -0.0002(16)
N9 0.075(2) 0.070(2) 0.102(3) -0.016(2) 0.022(2) -0.0022(18)
C19 0.057(2) 0.056(2) 0.0503(19) 0.0023(15) -0.0083(16) 0.0061(16)
N16 0.0475(19) 0.098(3) 0.117(3) 0.016(2) 0.002(2) 0.0201(18)
C21 0.063(2) 0.066(2) 0.051(2) 0.0042(17) -0.0033(16) 0.0017(18)
C14 0.0453(18) 0.060(2) 0.077(2) -0.0070(18) 0.0018(17) -0.0023(16)
C12 0.062(2) 0.059(2) 0.099(3) -0.002(2) -0.016(2) -0.0083(19)
N15 0.053(2) 0.112(3) 0.120(3) -0.001(3) -0.003(2) 0.026(2)
C38 0.059(2) 0.074(2) 0.067(2) -0.003(2) -0.0076(18) -0.0171(19)
C11 0.0440(19) 0.076(3) 0.099(3) -0.002(2) -0.0112(19) -0.0078(18)
C4 0.072(3) 0.069(3) 0.077(3) -0.006(2) 0.013(2) 0.001(2)
C28 0.060(2) 0.082(3) 0.105(3) -0.027(3) -0.019(2) 0.014(2)
C20 0.093(3) 0.102(3) 0.050(2) -0.008(2) -0.010(2) 0.006(3)
C36 0.084(3) 0.059(2) 0.076(3) 0.008(2) -0.019(2) 0.006(2)
C32 0.056(2) 0.085(3) 0.081(3) -0.003(2) 0.004(2) 0.002(2)
C13 0.060(2) 0.055(2) 0.103(3) -0.005(2) -0.009(2) 0.0050(18)
C63 0.053(2) 0.064(3) 0.115(4) -0.011(3) 0.007(2) -0.0018(19)
C61 0.043(2) 0.122(4) 0.112(4) -0.027(4) 0.002(2) -0.002(2)
C46 0.095(3) 0.083(3) 0.075(3) -0.010(2) 0.012(2) -0.020(3)
C17 0.053(2) 0.073(3) 0.124(4) -0.011(3) -0.006(2) 0.0075(19)
C37 0.080(3) 0.069(2) 0.072(3) 0.010(2) -0.006(2) -0.019(2)
C53 0.051(2) 0.075(3) 0.123(4) -0.002(3) -0.003(2) 0.014(2)
C019 0.095(3) 0.064(3) 0.086(3) -0.017(2) 0.002(2) -0.013(2)
C8 0.108(3) 0.099(3) 0.063(2) -0.018(2) -0.016(2) -0.034(3)
C52 0.041(2) 0.098(3) 0.134(4) -0.007(3) -0.001(3) 0.008(2)
C48 0.094(3) 0.068(3) 0.060(2) 0.0045(19) -0.004(2) 0.015(2)
N18 0.071(3) 0.079(3) 0.202(6) 0.044(4) 0.054(3) 0.028(2)
C40 0.054(2) 0.158(5) 0.108(4) 0.013(3) -0.009(2) -0.016(3)
C16 0.093(3) 0.063(3) 0.175(6) 0.001(3) -0.037(3) -0.018(2)
C62 0.055(2) 0.075(3) 0.129(4) -0.017(3) 0.000(3) -0.002(2)
C64 0.112(4) 0.075(3) 0.124(4) 0.006(3) -0.006(3) 0.023(3)
C31 0.063(3) 0.114(4) 0.099(3) -0.008(3) 0.010(2) -0.009(3)
C43 0.095(3) 0.070(3) 0.096(3) -0.003(2) 0.021(3) 0.018(3)
C15 0.045(2) 0.083(3) 0.149(4) -0.008(3) -0.002(2) 0.001(2)
C51 0.054(2) 0.092(3) 0.120(4) 0.005(3) -0.002(3) 0.010(2)
C47 0.134(5) 0.066(3) 0.080(3) 0.003(2) 0.000(3) 0.005(3)
B1 0.051(2) 0.071(3) 0.058(2) 0.000(2) -0.0075(18) 0.006(2)
C22 0.068(3) 0.084(3) 0.126(4) -0.006(3) -0.009(3) 0.014(2)
C30 0.045(2) 0.153(5) 0.105(4) -0.033(4) -0.003(2) -0.004(3)
C24 0.073(3) 0.179(7) 0.094(4) -0.004(4) 0.011(3) -0.028(4)
C5 0.091(3) 0.103(4) 0.100(4) 0.010(3) 0.025(3) -0.016(3)
C39 0.112(4) 0.105(4) 0.114(4) 0.029(3) -0.032(3) 0.022(3)
C29 0.060(3) 0.136(5) 0.128(4) -0.065(4) -0.014(3) 0.035(3)
C54 0.076(3) 0.117(4) 0.144(5) -0.033(4) -0.006(3) 0.032(3)
C23 0.068(3) 0.148(6) 0.120(5) -0.009(4) -0.007(3) 0.034(3)
C7 0.143(5) 0.062(3) 0.121(4) -0.015(3) -0.003(4) -0.031(3)
C33 0.119(5) 0.083(4) 0.205(7) -0.032(4) -0.019(5) 0.024(3)
C6 0.117(4) 0.074(3) 0.128(5) 0.010(3) 0.000(4) -0.039(3)
C42 0.115(4) 0.173(6) 0.092(4) -0.067(4) -0.018(3) 0.051(4)
C55 0.077(3) 0.202(7) 0.127(5) -0.006(5) -0.010(3) 0.029(4)
C49 0.119(4) 0.109(4) 0.124(4) -0.002(3) -0.041(4) 0.051(3)
C50 0.118(4) 0.132(5) 0.135(5) -0.035(4) 0.005(4) -0.056(4)
N17 0.082(3) 0.068(3) 0.235(7) -0.007(4) 0.031(4) -0.026(2)
C41 0.080(3) 0.158(5) 0.103(4) -0.063(4) -0.025(3) 0.024(3)
C26 0.095(4) 0.092(4) 0.183(6) -0.025(4) 0.046(4) -0.022(3)
C35 0.105(4) 0.078(3) 0.162(6) 0.003(3) 0.037(4) 0.008(3)
C57 0.093(5) 0.086(5) 0.423(19) 0.106(8) 0.103(9) 0.035(4)
C65 0.111(5) 0.193(7) 0.140(6) -0.042(5) -0.018(4) 0.024(5)
C56 0.097(5) 0.129(6) 0.309(14) 0.118(8) 0.091(7) 0.063(5)
C44 0.126(5) 0.112(5) 0.187(7) -0.043(4) 0.078(5) 0.000(4)
C34 0.063(3) 0.264(9) 0.154(6) -0.060(6) 0.033(3) -0.011(4)
C25 0.111(5) 0.140(6) 0.208(8) -0.039(5) 0.052(5) -0.057(4)
B2 0.060(3) 0.120(5) 0.126(5) 0.017(4) 0.013(3) 0.027(3)
C58 0.079(4) 0.055(3) 0.357(14) 0.022(6) 0.043(7) 0.003(3)
C60 0.180(10) 0.305(14) 0.263(12) 0.189(12) 0.098(9) 0.100(9)
C59 0.117(6) 0.089(5) 0.52(2) -0.077(9) 0.027(9) -0.042(4)
C45 0.092(5) 0.369(14) 0.253(10) -0.231(10) -0.037(5) 0.004(6)
K1 0.0473(6) 0.1054(11) 0.1184(12) 0.0194(9) -0.0051(7) 0.0056(7)
K2 0.0669(8) 0.0831(10) 0.1664(16) -0.0376(10) -0.0323(9) 0.0114(7)

loop_
_atom_type_symbol
_atom_type_description
_atom_type_scat_dispersion_real
_atom_type_scat_dispersion_imag
_atom_type_scat_source
C C 0.0033 0.0016 'International Tables Vol C Tables 4.2.6.8 and 6.1.1.4'
H H 0.0000 0.0000 'International Tables Vol C Tables 4.2.6.8 and 6.1.1.4'
Au Au -2.0133 8.8022 'International Tables Vol C Tables 4.2.6.8 and 6.1.1.4'
B B 0.0013 0.0007 'International Tables Vol C Tables 4.2.6.8 and 6.1.1.4'
K K 0.2009 0.2494 'International Tables Vol C Tables 4.2.6.8 and 6.1.1.4'
N N 0.0061 0.0033 'International Tables Vol C Tables 4.2.6.8 and 6.1.1.4'

loop_
_geom_angle_atom_site_label_1
_geom_angle_atom_site_label_2
_geom_angle_atom_site_label_3
_geom_angle
_geom_angle_site_symmetry_1
_geom_angle_site_symmetry_3
C18 Au1 C1 179.07(13) . .
N2 N1 C1 113.8(3) . .
N2 N1 C9 117.0(3) . .
C1 N1 C9 129.0(3) . .
N2 N3 C2 112.8(3) . .
N2 N3 C8 117.1(3) . .
C2 N3 C8 130.0(3) . .
N3 N2 N1 103.3(3) . .
N5 N6 C19 113.1(3) . .
N5 N6 C20 118.6(3) . .
C19 N6 C20 128.2(3) . .
N5 N4 C18 114.6(3) . .
N5 N4 C27 118.8(3) . .
C18 N4 C27 126.6(3) . .
N1 C1 Au1 125.7(2) . .
N1 C1 C2 103.2(3) . .
C2 C1 Au1 131.1(2) . .
N7 N8 B1 121.8(3) . .
C38 N8 N7 109.8(3) . .
C38 N8 B1 128.4(3) . .
N11 N12 B1 122.1(3) . .
C48 N12 N11 110.4(3) . .
C48 N12 B1 127.5(4) . .
N6 N5 N4 102.9(3) . .
N9 N10 B1 122.8(3) . .
C41 N10 N9 109.1(4) . .
C41 N10 B1 128.1(4) . .
N8 N7 K1 121.9(2) . .
C36 N7 N8 105.9(3) . .
C36 N7 K1 130.5(3) . .
N3 C2 C1 106.9(3) . .
N3 C2 C3 123.9(3) . .
C1 C2 C3 129.2(3) . .
C10 C9 N1 119.2(3) . .
C14 C9 N1 117.6(3) . .
C14 C9 C10 123.1(3) . .
N14 N13 K2 123.8(3) . .
C63 N13 N14 106.2(4) . .
C63 N13 K2 129.7(3) . .
N12 N11 K1 122.4(2) . .
C46 N11 N12 106.1(4) . .
C46 N11 K1 129.4(3) . .
N4 C18 Au1 125.5(2) . .
N4 C18 C19 103.0(3) . .
C19 C18 Au1 131.4(3) . .
N13 N14 C61 109.8(4) . .
N13 N14 B2 121.1(5) . .
C61 N14 B2 129.1(5) . .
C4 C3 C2 119.7(3) . .
C4 C3 C019 118.6(4) . .
C019 C3 C2 121.7(3) . .
C28 C27 N4 118.1(4) . .
C32 C27 N4 119.3(3) . .
C32 C27 C28 122.6(4) . .
C9 C10 C17 122.3(3) . .
C11 C10 C9 116.8(3) . .
C11 C10 C17 120.8(3) . .
N10 N9 K1 117.8(2) . .
C43 N9 N10 106.3(4) . .
C43 N9 K1 123.0(3) . .
N6 C19 C18 106.3(3) . .
N6 C19 C21 123.5(3) . .
C18 C19 C21 130.2(3) . .
N15 N16 B2 121.9(4) . .
C51 N16 N15 110.1(4) . .
C51 N16 B2 128.0(5) . .
C22 C21 C19 122.5(4) . .
C22 C21 C26 116.9(4) . .
C26 C21 C19 120.4(4) . .
C9 C14 C13 117.1(3) . .
C9 C14 C15 122.7(3) . .
C13 C14 C15 120.2(3) . .
C11 C12 C13 117.8(4) . .
C11 C12 C16 121.9(4) . .
C13 C12 C16 120.3(4) . .
N16 N15 K2 122.9(2) . .
C53 N15 N16 106.3(4) . .
C53 N15 K2 130.7(4) . .
N8 C38 C37 107.8(3) . .
N8 C38 C40 123.3(4) . .
C37 C38 C40 128.9(4) . .
C12 C11 C10 122.9(3) . .
C3 C4 C5 119.8(4) . .
C27 C28 C29 116.2(4) . .
C27 C28 C33 121.5(4) . .
C29 C28 C33 122.2(5) . .
N7 C36 C37 110.7(3) . .
N7 C36 C39 119.9(4) . .
C37 C36 C39 129.3(4) . .
C27 C32 C31 117.8(4) . .
C27 C32 C35 122.4(4) . .
C31 C32 C35 119.7(4) . .
C12 C13 C14 122.2(4) . .
N13 C63 C62 110.5(5) . .
N13 C63 C64 119.4(5) . .
C62 C63 C64 130.2(4) . .
N14 C61 C65 122.5(6) . .
C62 C61 N14 106.9(5) . .
C62 C61 C65 130.7(6) . .
N11 C46 C47 109.7(4) . .
N11 C46 C50 120.1(5) . .
C47 C46 C50 130.2(5) . .
C38 C37 C36 105.7(3) . .
N15 C53 C52 110.2(5) . .
N15 C53 C54 120.0(5) . .
C52 C53 C54 129.7(4) . .
C7 C019 C3 120.6(4) . .
C51 C52 C53 106.6(4) . .
N12 C48 C47 106.2(4) . .
N12 C48 C49 124.6(4) . .
C47 C48 C49 129.2(5) . .
N17 N18 C56 109.4(9) . .
N17 N18 B2 123.7(5) . .
C56 N18 B2 126.8(10) . .
C61 C62 C63 106.7(5) . .
C30 C31 C32 122.3(5) . .
N9 C43 C42 110.4(4) . .
N9 C43 C44 119.5(6) . .
C42 C43 C44 130.1(5) . .
N16 C51 C52 106.8(5) . .
N16 C51 C55 123.2(5) . .
C52 C51 C55 130.0(5) . .
C48 C47 C46 107.5(4) . .
N8 B1 N10 110.3(3) . .
N12 B1 N8 112.2(3) . .
N12 B1 N10 111.5(3) . .
C21 C22 C23 121.0(5) . .
C31 C30 C29 118.5(4) . .
C31 C30 C34 121.8(6) . .
C29 C30 C34 119.7(6) . .
C23 C24 C25 120.4(6) . .
C6 C5 C4 120.7(5) . .
C30 C29 C28 122.4(5) . .
C24 C23 C22 120.6(6) . .
C6 C7 C019 121.0(5) . .
C7 C6 C5 119.4(5) . .
C43 C42 C41 106.6(5) . .
N18 N17 K2 123.2(4) . .
C58 N17 N18 109.6(9) . .
C58 N17 K2 127.2(8) . .
N10 C41 C42 107.6(5) . .
N10 C41 C45 121.2(5) . .
C42 C41 C45 131.2(6) . .
C21 C26 C25 120.9(6) . .
C56 C57 C58 107.8(8) . .
N18 C56 C60 122.9(12) . .
C57 C56 N18 106.1(12) . .
C57 C56 C60 131.0(9) . .
C24 C25 C26 119.9(6) . .
N14 B2 N16 110.9(4) . .
N14 B2 N18 110.5(4) . .
N16 B2 N18 110.9(5) . .
N17 C58 C57 106.8(11) . .
N17 C58 C59 123.7(11) . .
C57 C58 C59 129.5(8) . .
N7 K1 N7 180.0 . 2_667
N11 K1 N7 69.32(9) . .
N11 K1 N7 110.68(9) . 2_667
N11 K1 N7 69.32(9) 2_667 2_667
N11 K1 N7 110.68(9) 2_667 .
N11 K1 N11 180.0 2_667 .
N9 K1 N7 107.91(10) . 2_667
N9 K1 N7 72.09(10) 2_667 2_667
N9 K1 N7 72.09(10) . .
N9 K1 N7 107.91(10) 2_667 .
N9 K1 N11 113.88(10) 2_667 .
N9 K1 N11 66.12(10) 2_667 2_667
N9 K1 N11 113.88(10) . 2_667
N9 K1 N11 66.12(10) . .
N9 K1 N9 180.0 . 2_667
N13 K2 N13 180.00(18) 2_756 .
N15 K2 N13 71.05(12) 2_756 2_756
N15 K2 N13 108.95(12) 2_756 .
N15 K2 N13 108.95(12) . 2_756
N15 K2 N13 71.05(12) . .
N15 K2 N15 180.0 . 2_756
N17 K2 N13 71.69(14) . .
N17 K2 N13 108.31(14) 2_756 .
N17 K2 N13 108.31(14) . 2_756
N17 K2 N13 71.69(14) 2_756 2_756
N17 K2 N15 72.26(16) . .
N17 K2 N15 107.74(16) 2_756 .
N17 K2 N15 72.26(16) 2_756 2_756
N17 K2 N15 107.74(16) . 2_756
N17 K2 N17 180.0 2_756 .

loop_
_geom_bond_atom_site_label_1
_geom_bond_atom_site_label_2
_geom_bond_distance
_geom_bond_site_symmetry_2
Au1 C1 2.018(3) .
Au1 C18 2.018(3) .
N1 N2 1.335(4) .
N1 C1 1.367(4) .
N1 C9 1.448(4) .
N3 N2 1.316(4) .
N3 C2 1.351(4) .
N3 C8 1.474(5) .
N6 N5 1.320(4) .
N6 C19 1.354(4) .
N6 C20 1.466(5) .
N4 N5 1.328(4) .
N4 C18 1.362(4) .
N4 C27 1.453(4) .
C1 C2 1.375(4) .
N8 N7 1.366(4) .
N8 C38 1.351(4) .
N8 B1 1.543(5) .
N12 N11 1.364(4) .
N12 C48 1.355(5) .
N12 B1 1.534(5) .
N10 N9 1.359(4) .
N10 B1 1.547(5) .
N10 C41 1.335(6) .
N7 C36 1.326(5) .
N7 K1 2.841(3) .
C2 C3 1.470(5) .
C9 C10 1.383(4) .
C9 C14 1.377(5) .
N13 N14 1.353(5) .
N13 C63 1.329(5) .
N13 K2 2.692(4) .
N11 C46 1.333(5) .
N11 K1 2.826(3) .
C18 C19 1.384(5) .
N14 C61 1.373(6) .
N14 B2 1.557(7) .
C3 C4 1.375(5) .
C3 C019 1.383(5) .
C27 C28 1.373(5) .
C27 C32 1.372(5) .
C10 C11 1.381(5) .
C10 C17 1.506(5) .
N9 C43 1.328(6) .
N9 K1 2.816(4) .
C19 C21 1.476(5) .
N16 N15 1.361(6) .
N16 C51 1.361(6) .
N16 B2 1.561(6) .
C21 C22 1.364(6) .
C21 C26 1.367(6) .
C14 C13 1.387(5) .
C14 C15 1.504(5) .
C12 C11 1.370(5) .
C12 C13 1.384(5) .
C12 C16 1.514(6) .
N15 C53 1.325(5) .
N15 K2 2.691(4) .
C38 C37 1.359(5) .
C38 C40 1.499(6) .
C4 C5 1.386(6) .
C28 C29 1.412(7) .
C28 C33 1.499(7) .
C36 C37 1.384(6) .
C36 C39 1.497(6) .
C32 C31 1.390(6) .
C32 C35 1.490(6) .
C63 C62 1.378(7) .
C63 C64 1.490(7) .
C61 C62 1.351(7) .
C61 C65 1.494(8) .
C46 C47 1.373(7) .
C46 C50 1.497(7) .
C53 C52 1.383(7) .
C53 C54 1.481(7) .
C019 C7 1.371(6) .
C52 C51 1.364(7) .
C48 C47 1.365(7) .
C48 C49 1.483(7) .
N18 N17 1.327(8) .
N18 C56 1.362(9) .
N18 B2 1.563(9) .
C31 C30 1.345(7) .
C43 C42 1.341(7) .
C43 C44 1.507(7) .
C51 C55 1.483(8) .
C22 C23 1.392(7) .
C30 C29 1.360(8) .
C30 C34 1.525(7) .
C24 C23 1.316(8) .
C24 C25 1.336(9) .
C5 C6 1.369(7) .
C7 C6 1.349(7) .
C42 C41 1.361(7) .
N17 C58 1.324(8) .
N17 K2 2.659(7) .
C41 C45 1.490(8) .
C26 C25 1.396(8) .
C57 C56 1.361(18) .
C57 C58 1.395(17) .
C56 C60 1.504(18) .
C58 C59 1.470(16) .
K1 N7 2.841(3) 2_667
K1 N11 2.826(3) 2_667
K1 N9 2.816(4) 2_667
K2 N13 2.692(4) 2_756
K2 N15 2.691(4) 2_756
K2 N17 2.659(7) 2_756

loop_
_platon_squeeze_void_nr
_platon_squeeze_void_average_x
_platon_squeeze_void_average_y
_platon_squeeze_void_average_z
_platon_squeeze_void_volume
_platon_squeeze_void_count_electrons
_platon_squeeze_void_content
1 -0.004 0.000 0.000 543 89 ' '
2 0.003 0.413 0.763 13 0 ' '
3 -0.004 0.587 0.237 13 0 ' '
